data_2108278
loop_
_publ_author_name
'Shukla, Rahul'
'Singh, Paramveer'
'Panini, Piyush'
'Chopra, Deepak'

_publ_section_title
;
 Similarities and differences in the crystal packing of
 halogen-substituted indole derivatives
;
_journal_coeditor_code AW5010SUP1
_journal_issue 4
_journal_name_full 'Acta Crystallographica Section B'
_journal_page_first
;
;
_journal_paper_doi 10.1107/S2052520618008090
_journal_volume 74
_journal_year 2018
_chemical_formula_moiety 'C12 H12 F N'
_chemical_formula_sum 'C12 H12 F N'
_chemical_formula_weight 189.23
_chemical_name_systematic
; 
 ? 
;
_space_group_IT_number 14
_symmetry_cell_setting monoclinic
_symmetry_Int_Tables_number 14
_symmetry_space_group_name_Hall '-P 2yn'
_symmetry_space_group_name_H-M 'P 1 21/n 1'
_atom_sites_solution_hydrogens geom
_atom_sites_solution_primary direct
_atom_sites_solution_secondary difmap
_audit_creation_method SHELXL-97
_cell_angle_alpha 90.00
_cell_angle_beta 98.610(2)
_cell_angle_gamma 90.00
_cell_formula_units_Z 8
_cell_length_a 10.5411(11)
_cell_length_b 8.1081(8)
_cell_length_c 21.980(2)
_cell_measurement_reflns_used 9959
_cell_measurement_temperature 100(2)
_cell_measurement_theta_max 30.60
_cell_measurement_theta_min 2.29
_cell_volume 1857.4(3)
_computing_structure_refinement 'SHELXL-97 (Sheldrick, 1997)'
_computing_structure_solution 'SHELXS-97 (Sheldrick, 1990)'
_diffrn_ambient_temperature 100(2)
_diffrn_measured_fraction_theta_full 0.994
_diffrn_measured_fraction_theta_max 0.994
_diffrn_measurement_device_type 'Bruker APEX-II CCD'
_diffrn_measurement_method '\f and \w scans'
_diffrn_radiation_monochromator graphite
_diffrn_radiation_source 'fine-focus sealed tube'
_diffrn_radiation_type MoK\a
_diffrn_radiation_wavelength 0.71073
_diffrn_reflns_av_R_equivalents 0.0346
_diffrn_reflns_av_sigmaI/netI 0.0268
_diffrn_reflns_limit_h_max 15
_diffrn_reflns_limit_h_min -13
_diffrn_reflns_limit_k_max 11
_diffrn_reflns_limit_k_min -11
_diffrn_reflns_limit_l_max 31
_diffrn_reflns_limit_l_min -29
_diffrn_reflns_number 24992
_diffrn_reflns_theta_full 30.62
_diffrn_reflns_theta_max 30.62
_diffrn_reflns_theta_min 2.29
_exptl_absorpt_coefficient_mu 0.093
_exptl_absorpt_correction_T_max 0.9798
_exptl_absorpt_correction_T_min 0.9444
_exptl_absorpt_correction_type multi-scan
_exptl_absorpt_process_details SADABS
_exptl_crystal_colour COLOURLESS
_exptl_crystal_density_diffrn 1.353
_exptl_crystal_density_method 'not measured'
_exptl_crystal_description BLOCK
_exptl_crystal_F_000 800
_exptl_crystal_size_max 0.62
_exptl_crystal_size_mid 0.34
_exptl_crystal_size_min 0.22
_refine_diff_density_max 0.448
_refine_diff_density_min -0.261
_refine_diff_density_rms 0.056
_refine_ls_extinction_method none
_refine_ls_goodness_of_fit_ref 1.045
_refine_ls_hydrogen_treatment constr
_refine_ls_matrix_type full
_refine_ls_number_parameters 253
_refine_ls_number_reflns 5693
_refine_ls_number_restraints 0
_refine_ls_restrained_S_all 1.045
_refine_ls_R_factor_all 0.0545
_refine_ls_R_factor_gt 0.0457
_refine_ls_shift/su_max 0.000
_refine_ls_shift/su_mean 0.000
_refine_ls_structure_factor_coef Fsqd
_refine_ls_weighting_details 'calc w=1/[\s^2^(Fo^2^)+(0.0608P)^2^+0.7124P] where P=(Fo^2^+2Fc^2^)/3'
_refine_ls_weighting_scheme calc
_refine_ls_wR_factor_gt 0.1165
_refine_ls_wR_factor_ref 0.1215
_reflns_number_gt 4862
_reflns_number_total 5693
_reflns_threshold_expression >2sigma(I)
_cod_data_source_file aw5010sup1.cif
_cod_data_source_block HxF4_II
_cod_depositor_comments
;
The following automatic conversions were performed:

'_symmetry_cell_setting' value 'Monoclinic' changed to 'monoclinic'
according to
/home/data/users/saulius/crontab/automatic-downloads/rss-feeds/IUCr/lib/dictionaries/cif_core.dic
dictionary named 'cif_core.dic' version 2.4.2 from 2011-04-26.

'_exptl_absorpt_correction_type' value 'MULTI-SCAN' changed to
'multi-scan' according to
/home/data/users/saulius/crontab/automatic-downloads/rss-feeds/IUCr/lib/dictionaries/cif_core.dic
dictionary named 'cif_core.dic' version 2.4.2 from 2011-04-26.

Automatic conversion script
Id: cif_fix_values 4973 2017-02-22 13:04:09Z antanas 
;
_cod_original_sg_symbol_H-M 'P 21/n'
_cod_database_code 2108278

loop_
_symmetry_equiv_pos_as_xyz
'x, y, z'
'-x+1/2, y+1/2, -z+1/2'
'-x, -y, -z'
'x-1/2, -y-1/2, z-1/2'

loop_
_atom_site_label
_atom_site_type_symbol
_atom_site_fract_x
_atom_site_fract_y
_atom_site_fract_z
_atom_site_U_iso_or_equiv
_atom_site_adp_type
_atom_site_occupancy
_atom_site_symmetry_multiplicity
_atom_site_calc_flag
_atom_site_refinement_flags
F1 F 0.39217(6) 0.78959(9) 0.28255(3) 0.02305(15) Uani 1 1 d .
F2 F 0.76893(7) 0.31287(9) -0.03683(3) 0.02504(16) Uani 1 1 d .
N1 N 0.67546(8) 0.50775(10) 0.12241(4) 0.01536(17) Uani 1 1 d .
H1 H 0.6580 0.4380 0.0916 0.018 Uiso 1 1 calc R
N2 N 0.50074(8) 0.01610(11) 0.12634(4) 0.01713(17) Uani 1 1 d .
H2 H 0.5217 -0.0502 0.1580 0.021 Uiso 1 1 calc R
C1 C 0.58881(9) 0.56572(12) 0.15850(4) 0.01384(18) Uani 1 1 d .
C2 C 0.65613(9) 0.67482(11) 0.20254(4) 0.01299(18) Uani 1 1 d .
C3 C 0.58971(9) 0.75204(12) 0.24570(4) 0.01523(18) Uani 1 1 d .
H3 H 0.6314 0.8258 0.2758 0.018 Uiso 1 1 calc R
C4 C 0.46090(10) 0.71529(13) 0.24207(5) 0.01628(19) Uani 1 1 d .
C5 C 0.39396(9) 0.60707(13) 0.19925(5) 0.0178(2) Uani 1 1 d .
H5 H 0.3053 0.5862 0.1994 0.021 Uiso 1 1 calc R
C6 C 0.45866(9) 0.53054(13) 0.15654(5) 0.01672(19) Uani 1 1 d .
H6 H 0.4157 0.4565 0.1269 0.020 Uiso 1 1 calc R
C7 C 0.79439(9) 0.57705(12) 0.14245(4) 0.01392(18) Uani 1 1 d .
C8 C 0.78697(9) 0.67917(12) 0.19156(4) 0.01372(18) Uani 1 1 d .
C9 C 0.90030(9) 0.77037(13) 0.22503(5) 0.01655(19) Uani 1 1 d .
H9A H 0.9036 0.7554 0.2699 0.020 Uiso 1 1 calc R
H9B H 0.8911 0.8897 0.2159 0.020 Uiso 1 1 calc R
C10 C 1.02531(10) 0.70621(14) 0.20533(5) 0.0198(2) Uani 1 1 d .
H10A H 1.0949 0.7869 0.2178 0.024 Uiso 1 1 calc R
H10B H 1.0498 0.6011 0.2269 0.024 Uiso 1 1 calc R
C11 C 1.01177(10) 0.67816(14) 0.13575(5) 0.0204(2) Uani 1 1 d .
H11A H 1.0960 0.6456 0.1247 0.025 Uiso 1 1 calc R
H11B H 0.9853 0.7825 0.1141 0.025 Uiso 1 1 calc R
C12 C 0.91255(9) 0.54364(13) 0.11443(5) 0.01628(19) Uani 1 1 d .
H12A H 0.8917 0.5443 0.0690 0.020 Uiso 1 1 calc R
H12B H 0.9477 0.4339 0.1275 0.020 Uiso 1 1 calc R
C13 C 0.58439(9) 0.08049(12) 0.09000(4) 0.01496(18) Uani 1 1 d .
C14 C 0.51152(9) 0.18020(12) 0.04424(4) 0.01368(18) Uani 1 1 d .
C15 C 0.57378(9) 0.26022(12) 0.00040(5) 0.01551(19) Uani 1 1 d .
H15 H 0.5279 0.3267 -0.0311 0.019 Uiso 1 1 calc R
C16 C 0.70470(10) 0.23790(13) 0.00515(5) 0.01719(19) Uani 1 1 d .
C17 C 0.77749(10) 0.14366(13) 0.05069(5) 0.0193(2) Uani 1 1 d .
H17 H 0.8678 0.1351 0.0521 0.023 Uiso 1 1 calc R
C18 C 0.71695(10) 0.06249(13) 0.09393(5) 0.0186(2) Uani 1 1 d .
H18 H 0.7643 -0.0032 0.1252 0.022 Uiso 1 1 calc R
C19 C 0.37826(9) 0.07284(12) 0.10491(5) 0.01544(19) Uani 1 1 d .
C20 C 0.38102(9) 0.17420(12) 0.05534(5) 0.01445(18) Uani 1 1 d .
C21 C 0.26435(9) 0.26211(13) 0.02353(5) 0.01636(19) Uani 1 1 d .
H21A H 0.2329 0.2067 -0.0160 0.020 Uiso 1 1 calc R
H21B H 0.2868 0.3773 0.0146 0.020 Uiso 1 1 calc R
C22 C 0.15884(10) 0.26129(13) 0.06451(5) 0.0198(2) Uani 1 1 d .
H22A H 0.0769 0.2971 0.0400 0.024 Uiso 1 1 calc R
H22B H 0.1811 0.3411 0.0985 0.024 Uiso 1 1 calc R
C23 C 0.14129(10) 0.08955(14) 0.09146(5) 0.0199(2) Uani 1 1 d .
H23A H 0.1199 0.0096 0.0574 0.024 Uiso 1 1 calc R
H23B H 0.0686 0.0925 0.1152 0.024 Uiso 1 1 calc R
C24 C 0.26274(10) 0.03136(14) 0.13364(5) 0.0196(2) Uani 1 1 d .
H24A H 0.2684 0.0860 0.1742 0.024 Uiso 1 1 calc R
H24B H 0.2586 -0.0893 0.1400 0.024 Uiso 1 1 calc R

loop_
_atom_site_aniso_label
_atom_site_aniso_U_11
_atom_site_aniso_U_22
_atom_site_aniso_U_33
_atom_site_aniso_U_23
_atom_site_aniso_U_13
_atom_site_aniso_U_12
F1 0.0220(3) 0.0247(3) 0.0249(3) -0.0045(3) 0.0114(3) 0.0002(3)
F2 0.0243(3) 0.0264(4) 0.0272(4) 0.0012(3) 0.0128(3) -0.0018(3)
N1 0.0157(4) 0.0152(4) 0.0147(4) -0.0041(3) 0.0007(3) -0.0006(3)
N2 0.0159(4) 0.0180(4) 0.0168(4) 0.0044(3) 0.0001(3) 0.0022(3)
C1 0.0152(4) 0.0124(4) 0.0132(4) 0.0001(3) -0.0002(3) 0.0004(3)
C2 0.0150(4) 0.0108(4) 0.0127(4) 0.0004(3) 0.0006(3) 0.0001(3)
C3 0.0177(4) 0.0136(4) 0.0145(4) -0.0004(3) 0.0027(3) -0.0004(3)
C4 0.0179(4) 0.0158(4) 0.0160(4) 0.0003(3) 0.0053(3) 0.0022(4)
C5 0.0148(4) 0.0179(5) 0.0204(5) 0.0017(4) 0.0015(3) -0.0007(4)
C6 0.0157(4) 0.0164(4) 0.0170(4) -0.0005(4) -0.0009(3) -0.0017(3)
C7 0.0146(4) 0.0128(4) 0.0139(4) 0.0006(3) 0.0006(3) 0.0005(3)
C8 0.0143(4) 0.0122(4) 0.0141(4) -0.0004(3) 0.0002(3) -0.0002(3)
C9 0.0156(4) 0.0158(4) 0.0174(4) -0.0024(4) -0.0002(3) -0.0023(3)
C10 0.0143(4) 0.0201(5) 0.0243(5) -0.0035(4) 0.0004(4) -0.0015(4)
C11 0.0177(4) 0.0203(5) 0.0241(5) -0.0003(4) 0.0061(4) -0.0022(4)
C12 0.0155(4) 0.0178(5) 0.0157(4) -0.0006(3) 0.0030(3) 0.0015(3)
C13 0.0154(4) 0.0137(4) 0.0150(4) -0.0009(3) -0.0003(3) 0.0013(3)
C14 0.0146(4) 0.0117(4) 0.0141(4) -0.0019(3) 0.0000(3) 0.0006(3)
C15 0.0177(4) 0.0140(4) 0.0147(4) -0.0015(3) 0.0018(3) 0.0006(3)
C16 0.0179(4) 0.0157(4) 0.0190(5) -0.0030(4) 0.0061(4) -0.0017(4)
C17 0.0145(4) 0.0195(5) 0.0234(5) -0.0045(4) 0.0015(4) 0.0009(4)
C18 0.0157(4) 0.0189(5) 0.0198(5) -0.0014(4) -0.0020(3) 0.0030(4)
C19 0.0147(4) 0.0136(4) 0.0176(4) -0.0005(3) 0.0009(3) 0.0005(3)
C20 0.0138(4) 0.0129(4) 0.0161(4) -0.0010(3) 0.0003(3) 0.0012(3)
C21 0.0150(4) 0.0147(4) 0.0186(5) 0.0009(3) 0.0000(3) 0.0027(3)
C22 0.0150(4) 0.0189(5) 0.0254(5) -0.0002(4) 0.0024(4) 0.0029(4)
C23 0.0153(4) 0.0207(5) 0.0236(5) -0.0006(4) 0.0025(4) -0.0017(4)
C24 0.0173(4) 0.0210(5) 0.0209(5) 0.0031(4) 0.0040(4) -0.0005(4)

loop_
_atom_type_symbol
_atom_type_description
_atom_type_scat_dispersion_real
_atom_type_scat_dispersion_imag
_atom_type_scat_source
C C 0.0033 0.0016 'International Tables Vol C Tables 4.2.6.8 and 6.1.1.4'
H H 0.0000 0.0000 'International Tables Vol C Tables 4.2.6.8 and 6.1.1.4'
N N 0.0061 0.0033 'International Tables Vol C Tables 4.2.6.8 and 6.1.1.4'
F F 0.0171 0.0103 'International Tables Vol C Tables 4.2.6.8 and 6.1.1.4'

loop_
_geom_angle_atom_site_label_1
_geom_angle_atom_site_label_2
_geom_angle_atom_site_label_3
_geom_angle
C1 N1 C7 108.96(8)
C1 N1 H1 125.5
C7 N1 H1 125.5
C13 N2 C19 108.77(8)
C13 N2 H2 125.6
C19 N2 H2 125.6
N1 C1 C6 130.18(9)
N1 C1 C2 107.34(8)
C6 C1 C2 122.47(9)
C3 C2 C1 119.22(9)
C3 C2 C8 133.60(9)
C1 C2 C8 107.17(8)
C4 C3 C2 116.68(9)
C4 C3 H3 121.7
C2 C3 H3 121.7
F1 C4 C3 118.63(9)
F1 C4 C5 116.81(9)
C3 C4 C5 124.56(9)
C6 C5 C4 119.12(9)
C6 C5 H5 120.4
C4 C5 H5 120.4
C5 C6 C1 117.93(9)
C5 C6 H6 121.0
C1 C6 H6 121.0
C8 C7 N1 109.86(9)
C8 C7 C12 125.65(9)
N1 C7 C12 124.49(9)
C7 C8 C2 106.66(8)
C7 C8 C9 123.25(9)
C2 C8 C9 130.08(9)
C8 C9 C10 110.36(8)
C8 C9 H9A 109.6
C10 C9 H9A 109.6
C8 C9 H9B 109.6
C10 C9 H9B 109.6
H9A C9 H9B 108.1
C11 C10 C9 112.07(8)
C11 C10 H10A 109.2
C9 C10 H10A 109.2
C11 C10 H10B 109.2
C9 C10 H10B 109.2
H10A C10 H10B 107.9
C10 C11 C12 111.58(9)
C10 C11 H11A 109.3
C12 C11 H11A 109.3
C10 C11 H11B 109.3
C12 C11 H11B 109.3
H11A C11 H11B 108.0
C7 C12 C11 108.49(8)
C7 C12 H12A 110.0
C11 C12 H12A 110.0
C7 C12 H12B 110.0
C11 C12 H12B 110.0
H12A C12 H12B 108.4
N2 C13 C18 130.28(9)
N2 C13 C14 107.49(8)
C18 C13 C14 122.22(9)
C15 C14 C13 119.32(9)
C15 C14 C20 133.78(9)
C13 C14 C20 106.90(9)
C16 C15 C14 116.90(9)
C16 C15 H15 121.5
C14 C15 H15 121.5
F2 C16 C15 118.79(9)
F2 C16 C17 116.97(9)
C15 C16 C17 124.24(10)
C18 C17 C16 119.44(9)
C18 C17 H17 120.3
C16 C17 H17 120.3
C17 C18 C13 117.85(9)
C17 C18 H18 121.1
C13 C18 H18 121.1
C20 C19 N2 109.90(9)
C20 C19 C24 126.05(9)
N2 C19 C24 124.03(9)
C19 C20 C14 106.93(8)
C19 C20 C21 122.86(9)
C14 C20 C21 130.16(9)
C20 C21 C22 109.90(8)
C20 C21 H21A 109.7
C22 C21 H21A 109.7
C20 C21 H21B 109.7
C22 C21 H21B 109.7
H21A C21 H21B 108.2
C21 C22 C23 111.76(9)
C21 C22 H22A 109.3
C23 C22 H22A 109.3
C21 C22 H22B 109.3
C23 C22 H22B 109.3
H22A C22 H22B 107.9
C22 C23 C24 111.92(8)
C22 C23 H23A 109.2
C24 C23 H23A 109.2
C22 C23 H23B 109.2
C24 C23 H23B 109.2
H23A C23 H23B 107.9
C19 C24 C23 109.53(9)
C19 C24 H24A 109.8
C23 C24 H24A 109.8
C19 C24 H24B 109.8
C23 C24 H24B 109.8
H24A C24 H24B 108.2

loop_
_geom_bond_atom_site_label_1
_geom_bond_atom_site_label_2
_geom_bond_distance
F1 C4 1.3685(12)
F2 C16 1.3662(12)
N1 C1 1.3789(13)
N1 C7 1.3843(12)
N1 H1 0.8800
N2 C13 1.3782(13)
N2 C19 1.3850(12)
N2 H2 0.8800
C1 C6 1.3956(13)
C1 C2 1.4203(13)
C2 C3 1.4076(13)
C2 C8 1.4358(13)
C3 C4 1.3807(14)
C3 H3 0.9500
C4 C5 1.3982(14)
C5 C6 1.3868(15)
C5 H5 0.9500
C6 H6 0.9500
C7 C8 1.3718(13)
C7 C12 1.4946(14)
C8 C9 1.5007(13)
C9 C10 1.5381(14)
C9 H9A 0.9900
C9 H9B 0.9900
C10 C11 1.5315(16)
C10 H10A 0.9900
C10 H10B 0.9900
C11 C12 1.5350(14)
C11 H11A 0.9900
C11 H11B 0.9900
C12 H12A 0.9900
C12 H12B 0.9900
C13 C18 1.3946(13)
C13 C14 1.4226(13)
C14 C15 1.4033(14)
C14 C20 1.4335(13)
C15 C16 1.3802(14)
C15 H15 0.9500
C16 C17 1.3944(15)
C17 C18 1.3876(16)
C17 H17 0.9500
C18 H18 0.9500
C19 C20 1.3685(14)
C19 C24 1.4916(14)
C20 C21 1.5007(13)
C21 C22 1.5324(15)
C21 H21A 0.9900
C21 H21B 0.9900
C22 C23 1.5352(15)
C22 H22A 0.9900
C22 H22B 0.9900
C23 C24 1.5381(14)
C23 H23A 0.9900
C23 H23B 0.9900
C24 H24A 0.9900
C24 H24B 0.9900

loop_
_geom_torsion_atom_site_label_1
_geom_torsion_atom_site_label_2
_geom_torsion_atom_site_label_3
_geom_torsion_atom_site_label_4
_geom_torsion
C7 N1 C1 C6 -179.31(10)
C7 N1 C1 C2 -0.02(11)
N1 C1 C2 C3 -179.90(8)
C6 C1 C2 C3 -0.54(14)
N1 C1 C2 C8 -0.30(10)
C6 C1 C2 C8 179.05(9)
C1 C2 C3 C4 0.03(14)
C8 C2 C3 C4 -179.44(10)
C2 C3 C4 F1 -179.02(8)
C2 C3 C4 C5 0.53(15)
F1 C4 C5 C6 178.98(9)
C3 C4 C5 C6 -0.57(16)
C4 C5 C6 C1 0.04(15)
N1 C1 C6 C5 179.70(10)
C2 C1 C6 C5 0.50(15)
C1 N1 C7 C8 0.36(11)
C1 N1 C7 C12 -179.92(9)
N1 C7 C8 C2 -0.54(11)
C12 C7 C8 C2 179.74(9)
N1 C7 C8 C9 178.51(9)
C12 C7 C8 C9 -1.21(16)
C3 C2 C8 C7 -179.98(10)
C1 C2 C8 C7 0.51(11)
C3 C2 C8 C9 1.06(18)
C1 C2 C8 C9 -178.45(10)
C7 C8 C9 C10 -11.40(13)
C2 C8 C9 C10 167.41(10)
C8 C9 C10 C11 42.37(12)
C9 C10 C11 C12 -63.46(12)
C8 C7 C12 C11 -16.90(13)
N1 C7 C12 C11 163.42(9)
C10 C11 C12 C7 47.47(11)
C19 N2 C13 C18 178.47(10)
C19 N2 C13 C14 -0.23(11)
N2 C13 C14 C15 -179.50(8)
C18 C13 C14 C15 1.68(15)
N2 C13 C14 C20 0.73(11)
C18 C13 C14 C20 -178.10(9)
C13 C14 C15 C16 -0.75(14)
C20 C14 C15 C16 178.96(10)
C14 C15 C16 F2 179.62(8)
C14 C15 C16 C17 -0.81(15)
F2 C16 C17 C18 -178.93(9)
C15 C16 C17 C18 1.49(16)
C16 C17 C18 C13 -0.53(15)
N2 C13 C18 C17 -179.54(10)
C14 C13 C18 C17 -1.01(15)
C13 N2 C19 C20 -0.39(12)
C13 N2 C19 C24 -178.81(9)
N2 C19 C20 C14 0.84(11)
C24 C19 C20 C14 179.22(10)
N2 C19 C20 C21 -176.96(9)
C24 C19 C20 C21 1.42(16)
C15 C14 C20 C19 179.31(10)
C13 C14 C20 C19 -0.96(11)
C15 C14 C20 C21 -3.11(18)
C13 C14 C20 C21 176.62(10)
C19 C20 C21 C22 16.06(13)
C14 C20 C21 C22 -161.18(10)
C20 C21 C22 C23 -46.69(11)
C21 C22 C23 C24 62.74(12)
C20 C19 C24 C23 11.84(15)
N2 C19 C24 C23 -170.00(9)
C22 C23 C24 C19 -42.38(12)

_cod_database_fobs_code 2108278
